data_4034188
loop_
_publ_author_name
'Li, Quanzhe'
'Yu, Liuzhu'
'Wei, Yin'
'Shi, Min'

_publ_section_title
;
 Synthesis of Diiodinated All-Carbon 3,3'-Diphenyl-1,1'-spirobiindene
 Derivatives via Cascade Enyne Cyclization and Electrophilic Aromatic
 Substitution.
;
_journal_issue 14
_journal_name_full 'The Journal of organic chemistry'
_journal_page_first 9282
_journal_page_last 9296
_journal_paper_doi 10.1021/acs.joc.9b01418
_journal_volume 84
_journal_year 2019
_chemical_formula_sum 'C31 H22 I2'
_chemical_formula_weight 648.28
_space_group_crystal_system monoclinic
_space_group_IT_number 15
_space_group_name_Hall '-C 2yc'
_space_group_name_H-M_alt 'C 1 2/c 1'
_atom_sites_solution_hydrogens mixed
_audit_creation_method SHELXL-2013
_cell_angle_alpha 90
_cell_angle_beta 121.681(2)
_cell_angle_gamma 90
_cell_formula_units_Z 8
_cell_length_a 27.237(3)
_cell_length_b 10.8955(10)
_cell_length_c 20.456(2)
_cell_measurement_reflns_used 4430
_cell_measurement_temperature 293(2)
_cell_measurement_theta_max 50.057
_cell_measurement_theta_min 4.680
_cell_volume 5165.9(9)
_computing_cell_refinement 'Bruker SMART'
_computing_data_collection 'Bruker SMART'
_computing_data_reduction 'Bruker SHELXTL'
_computing_molecular_graphics 'Bruker SHELXTL'
_computing_publication_material 'Bruker SHELXTL'
_computing_structure_refinement 'SHELXL-2013 (Sheldrick, 2013)'
_computing_structure_solution 'Bruker SHELXTL'
_diffrn_ambient_temperature 293(2)
_diffrn_measured_fraction_theta_full 1.000
_diffrn_measured_fraction_theta_max 1.000
_diffrn_measurement_device_type 'CCD area detector'
_diffrn_measurement_method 'phi and omega scans'
_diffrn_radiation_type MoK\a
_diffrn_radiation_wavelength 0.71073
_diffrn_reflns_av_R_equivalents 0.0301
_diffrn_reflns_av_unetI/netI 0.0338
_diffrn_reflns_Laue_measured_fraction_full 1.000
_diffrn_reflns_Laue_measured_fraction_max 1.000
_diffrn_reflns_limit_h_max 32
_diffrn_reflns_limit_h_min -32
_diffrn_reflns_limit_k_max 13
_diffrn_reflns_limit_k_min -12
_diffrn_reflns_limit_l_max 24
_diffrn_reflns_limit_l_min -24
_diffrn_reflns_number 14510
_diffrn_reflns_point_group_measured_fraction_full 1.000
_diffrn_reflns_point_group_measured_fraction_max 1.000
_diffrn_reflns_theta_full 25.242
_diffrn_reflns_theta_max 25.499
_diffrn_reflns_theta_min 1.757
_exptl_absorpt_coefficient_mu 2.451
_exptl_absorpt_correction_T_max 0.7457
_exptl_absorpt_correction_T_min 0.6507
_exptl_absorpt_correction_type multi-scan
_exptl_absorpt_process_details sadabs
_exptl_crystal_colour colorless
_exptl_crystal_density_diffrn 1.667
_exptl_crystal_description prismatic
_exptl_crystal_F_000 2512
_exptl_crystal_size_max 0.180
_exptl_crystal_size_mid 0.140
_exptl_crystal_size_min 0.100
_refine_diff_density_max 1.056
_refine_diff_density_min -0.397
_refine_diff_density_rms 0.084
_refine_ls_extinction_method none
_refine_ls_goodness_of_fit_ref 1.038
_refine_ls_hydrogen_treatment constr
_refine_ls_matrix_type full
_refine_ls_number_parameters 307
_refine_ls_number_reflns 4812
_refine_ls_number_restraints 0
_refine_ls_restrained_S_all 1.038
_refine_ls_R_factor_all 0.0482
_refine_ls_R_factor_gt 0.0375
_refine_ls_shift/su_max 0.001
_refine_ls_shift/su_mean 0.000
_refine_ls_structure_factor_coef Fsqd
_refine_ls_weighting_details 'w=1/[\s^2^(Fo^2^)+(0.0530P)^2^+4.0902P] where P=(Fo^2^+2Fc^2^)/3'
_refine_ls_weighting_scheme calc
_refine_ls_wR_factor_gt 0.0941
_refine_ls_wR_factor_ref 0.1003
_reflns_Friedel_coverage 0.000
_reflns_number_gt 3857
_reflns_number_total 4812
_reflns_threshold_expression 'I > 2\s(I)'
_cod_data_source_file jo9b01418_si_003.cif
_cod_data_source_block cd17434
_cod_original_cell_volume 5166.0(9)
_cod_original_sg_symbol_H-M 'C 2/c'
_cod_database_code 4034188
_shelx_space_group_comment
; 
The symmetry employed for this shelxl refinement is uniquely defined 
by the following loop, which should always be used as a source of 
symmetry information in preference to the above space-group names. 
They are only intended as comments. 
;
_shelx_estimated_absorpt_t_min 0.667
_shelx_estimated_absorpt_t_max 0.792
_shelxl_version_number 2013-4

loop_
_space_group_symop_operation_xyz
'x, y, z'
'-x, y, -z+1/2'
'x+1/2, y+1/2, z'
'-x+1/2, y+1/2, -z+1/2'
'-x, -y, -z'
'x, -y, z-1/2'
'-x+1/2, -y+1/2, -z'
'x+1/2, -y+1/2, z-1/2'

loop_
_atom_site_label
_atom_site_type_symbol
_atom_site_fract_x
_atom_site_fract_y
_atom_site_fract_z
_atom_site_U_iso_or_equiv
_atom_site_adp_type
_atom_site_occupancy
_atom_site_site_symmetry_order
_atom_site_calc_flag
_atom_site_refinement_flags_posn
_atom_site_refinement_flags_adp
_atom_site_refinement_flags_occupancy
_atom_site_disorder_assembly
_atom_site_disorder_group
I1 I 0.11143(2) 0.31663(2) 1.07016(2) 0.06035(12) Uani 1 1 d . . . . .
I2 I -0.05531(3) 0.70858(6) 0.79429(4) 0.07587(18) Uani 0.85 1 d . . P A 1
I2' I -0.05231(15) 0.6397(4) 0.7845(2) 0.0862(10) Uani 0.15 1 d . . P A 2
C1 C 0.14084(15) 0.3919(3) 1.00373(19) 0.0415(8) Uani 1 1 d . . . . .
C2 C 0.14692(15) 0.3394(3) 0.9491(2) 0.0412(8) Uani 1 1 d . . . . .
C3 C 0.16615(15) 0.4358(3) 0.91674(19) 0.0412(8) Uani 1 1 d . . . . .
C4 C 0.17900(17) 0.4295(3) 0.8592(2) 0.0516(9) Uani 1 1 d . . . . .
H4 H 0.1759 0.3559 0.8343 0.062 Uiso 1 1 calc R U . . .
C5 C 0.19637(19) 0.5357(4) 0.8405(2) 0.0593(10) Uani 1 1 d . . . . .
H5 H 0.2046 0.5335 0.8018 0.071 Uiso 1 1 calc R U . . .
C6 C 0.20183(18) 0.6448(4) 0.8776(2) 0.0551(10) Uani 1 1 d . . . . .
H6 H 0.2137 0.7152 0.8639 0.066 Uiso 1 1 calc R U . . .
C7 C 0.18971(17) 0.6501(3) 0.9352(2) 0.0491(9) Uani 1 1 d . . . . .
H7 H 0.1936 0.7234 0.9607 0.059 Uiso 1 1 calc R U . . .
C8 C 0.17178(14) 0.5455(3) 0.95426(19) 0.0397(7) Uani 1 1 d . . . . .
C9 C 0.15639(14) 0.5270(3) 1.01492(19) 0.0403(7) Uani 1 1 d . . . . .
C10 C 0.20551(15) 0.5536(3) 1.09671(19) 0.0431(8) Uani 1 1 d . . . . .
C11 C 0.25910(16) 0.5022(4) 1.1380(2) 0.0550(9) Uani 1 1 d . . . . .
H11 H 0.2712 0.4453 1.1155 0.066 Uiso 1 1 calc R U . . .
C12 C 0.29506(19) 0.5362(5) 1.2140(3) 0.0695(12) Uani 1 1 d . . . . .
H12 H 0.3318 0.5022 1.2429 0.083 Uiso 1 1 calc R U . . .
C13 C 0.2766(2) 0.6204(5) 1.2471(2) 0.0736(13) Uani 1 1 d . . . . .
H13 H 0.3012 0.6420 1.2983 0.088 Uiso 1 1 calc R U . . .
C14 C 0.2229(2) 0.6727(4) 1.2060(2) 0.0621(11) Uani 1 1 d . . . . .
H14 H 0.2110 0.7298 1.2287 0.074 Uiso 1 1 calc R U . . .
C15 C 0.18671(16) 0.6381(3) 1.1297(2) 0.0471(8) Uani 1 1 d . . . . .
C16 C 0.12673(16) 0.6707(3) 1.0731(2) 0.0466(9) Uani 1 1 d . . . . .
C17 C 0.10815(15) 0.6080(3) 1.0079(2) 0.0443(8) Uani 1 1 d . . . . .
C18 C 0.04852(16) 0.6026(4) 0.9380(2) 0.0561(10) Uani 1 1 d . . . . .
H18A H 0.0457 0.5308 0.9082 0.067 Uiso 1 1 calc R U . . .
H18B H 0.0212 0.5923 0.9544 0.067 Uiso 1 1 calc R U . . .
C19 C 0.0323(2) 0.7096(5) 0.8892(3) 0.0961(19) Uani 1 1 d . . . . .
H19A H 0.0372 0.7798 0.9204 0.115 Uiso 0.85 1 d R U P A 1
H19B H 0.0575 0.7172 0.8698 0.115 Uiso 0.85 1 d R U P A 1
H19C H 0.0252 0.7778 0.9127 0.115 Uiso 0.15 1 d R U P A 2
H19D H 0.0604 0.7290 0.8711 0.115 Uiso 0.15 1 d R U P A 2
C20 C 0.13762(16) 0.2093(3) 0.9254(2) 0.0439(8) Uani 1 1 d . . . . .
C21 C 0.10292(18) 0.1774(3) 0.8493(2) 0.0525(9) Uani 1 1 d . . . . .
H21 H 0.0853 0.2384 0.8122 0.063 Uiso 1 1 calc R U . . .
C22 C 0.09399(19) 0.0551(4) 0.8273(3) 0.0625(11) Uani 1 1 d . . . . .
H22 H 0.0702 0.0344 0.7757 0.075 Uiso 1 1 calc R U . . .
C23 C 0.1204(2) -0.0355(4) 0.8816(3) 0.0663(12) Uani 1 1 d . . . . .
H23 H 0.1143 -0.1176 0.8670 0.080 Uiso 1 1 calc R U . . .
C24 C 0.1554(2) -0.0048(4) 0.9569(3) 0.0666(12) Uani 1 1 d . . . . .
H24 H 0.1734 -0.0662 0.9936 0.080 Uiso 1 1 calc R U . . .
C25 C 0.16443(17) 0.1169(3) 0.9794(2) 0.0536(9) Uani 1 1 d . . . . .
H25 H 0.1886 0.1368 1.0309 0.064 Uiso 1 1 calc R U . . .
C26 C 0.09085(17) 0.7530(4) 1.0899(2) 0.0524(9) Uani 1 1 d . . . . .
C27 C 0.0587(3) 0.7030(5) 1.1162(4) 0.0832(15) Uani 1 1 d . . . . .
H27 H 0.0604 0.6190 1.1253 0.100 Uiso 1 1 calc R U . . .
C28 C 0.0231(3) 0.7765(6) 1.1296(4) 0.0981(19) Uani 1 1 d . . . . .
H28 H 0.0008 0.7418 1.1469 0.118 Uiso 1 1 calc R U . . .
C29 C 0.0212(2) 0.8989(6) 1.1173(3) 0.0931(18) Uani 1 1 d . . . . .
H29 H -0.0033 0.9480 1.1249 0.112 Uiso 1 1 calc R U . . .
C30 C 0.0545(3) 0.9501(5) 1.0941(3) 0.0966(18) Uani 1 1 d . . . . .
H30 H 0.0540 1.0347 1.0878 0.116 Uiso 1 1 calc R U . . .
C31 C 0.0893(2) 0.8773(4) 1.0795(3) 0.0782(14) Uani 1 1 d . . . . .
H31 H 0.1117 0.9130 1.0626 0.094 Uiso 1 1 calc R U . . .

loop_
_atom_site_aniso_label
_atom_site_aniso_U_11
_atom_site_aniso_U_22
_atom_site_aniso_U_33
_atom_site_aniso_U_23
_atom_site_aniso_U_13
_atom_site_aniso_U_12
I1 0.0686(2) 0.06527(19) 0.0598(2) 0.01047(12) 0.04248(16) 0.00133(13)
I2 0.0544(3) 0.1188(4) 0.0495(3) 0.0252(3) 0.0239(2) 0.0170(3)
I2' 0.0398(13) 0.150(3) 0.0468(14) 0.004(2) 0.0077(10) 0.003(2)
C1 0.042(2) 0.0444(18) 0.0393(19) 0.0046(15) 0.0220(16) 0.0013(15)
C2 0.0387(19) 0.0413(18) 0.0400(19) 0.0039(15) 0.0182(16) 0.0062(15)
C3 0.0421(19) 0.0426(18) 0.0378(18) 0.0023(15) 0.0202(16) 0.0051(15)
C4 0.057(2) 0.055(2) 0.051(2) -0.0063(18) 0.034(2) 0.0003(19)
C5 0.068(3) 0.067(3) 0.055(2) 0.004(2) 0.041(2) -0.001(2)
C6 0.057(2) 0.054(2) 0.054(2) 0.0112(19) 0.029(2) -0.0037(19)
C7 0.050(2) 0.0411(18) 0.051(2) -0.0002(16) 0.0228(19) -0.0010(17)
C8 0.0369(18) 0.0429(18) 0.0358(18) 0.0015(14) 0.0166(15) 0.0045(15)
C9 0.0372(18) 0.0444(18) 0.0357(18) -0.0039(14) 0.0166(15) 0.0010(15)
C10 0.0394(19) 0.0513(19) 0.0357(18) -0.0021(15) 0.0177(16) -0.0044(16)
C11 0.045(2) 0.068(2) 0.049(2) 0.0034(19) 0.0230(19) 0.0011(19)
C12 0.043(2) 0.096(3) 0.053(3) 0.010(2) 0.013(2) -0.003(2)
C13 0.056(3) 0.111(4) 0.040(2) -0.008(2) 0.015(2) -0.024(3)
C14 0.064(3) 0.081(3) 0.042(2) -0.014(2) 0.028(2) -0.017(2)
C15 0.047(2) 0.056(2) 0.0380(19) -0.0072(17) 0.0224(17) -0.0117(18)
C16 0.045(2) 0.051(2) 0.047(2) -0.0083(16) 0.0266(18) -0.0048(17)
C17 0.044(2) 0.0460(19) 0.0404(19) -0.0051(15) 0.0205(17) 0.0006(16)
C18 0.045(2) 0.057(2) 0.057(2) -0.0051(19) 0.0205(19) 0.0054(18)
C19 0.071(4) 0.110(4) 0.073(4) 0.029(3) 0.014(3) -0.021(3)
C20 0.045(2) 0.0420(18) 0.051(2) -0.0051(16) 0.0289(18) -0.0014(15)
C21 0.054(2) 0.049(2) 0.053(2) -0.0029(17) 0.027(2) 0.0025(18)
C22 0.061(3) 0.063(3) 0.063(3) -0.018(2) 0.032(2) -0.012(2)
C23 0.078(3) 0.043(2) 0.098(4) -0.013(2) 0.059(3) -0.008(2)
C24 0.086(3) 0.046(2) 0.083(3) 0.009(2) 0.055(3) 0.013(2)
C25 0.058(2) 0.048(2) 0.053(2) 0.0020(18) 0.028(2) 0.0083(18)
C26 0.051(2) 0.062(2) 0.046(2) -0.0148(19) 0.0270(19) -0.0014(19)
C27 0.080(3) 0.087(3) 0.111(4) -0.027(3) 0.069(3) -0.012(3)
C28 0.082(4) 0.130(5) 0.111(5) -0.033(4) 0.070(4) -0.008(4)
C29 0.074(4) 0.124(5) 0.074(3) -0.024(3) 0.034(3) 0.032(3)
C30 0.125(5) 0.073(3) 0.106(5) 0.001(3) 0.071(4) 0.035(3)
C31 0.105(4) 0.061(3) 0.092(4) -0.002(2) 0.069(3) 0.013(3)

loop_
_atom_type_symbol
_atom_type_description
_atom_type_scat_dispersion_real
_atom_type_scat_dispersion_imag
_atom_type_scat_source
C C 0.0033 0.0016 'International Tables Vol C Tables 4.2.6.8 and 6.1.1.4'
H H 0.0000 0.0000 'International Tables Vol C Tables 4.2.6.8 and 6.1.1.4'
I I -0.4742 1.8119 'International Tables Vol C Tables 4.2.6.8 and 6.1.1.4'

loop_
_geom_angle_atom_site_label_1
_geom_angle_atom_site_label_2
_geom_angle_atom_site_label_3
_geom_angle
C2 C1 C9 113.2(3)
C2 C1 I1 129.5(3)
C9 C1 I1 117.3(2)
C1 C2 C3 107.3(3)
C1 C2 C20 127.5(3)
C3 C2 C20 125.2(3)
C8 C3 C4 120.4(3)
C8 C3 C2 109.2(3)
C4 C3 C2 130.4(3)
C5 C4 C3 117.9(3)
C5 C4 H4 121.0
C3 C4 H4 121.0
C6 C5 C4 121.7(3)
C6 C5 H5 119.2
C4 C5 H5 119.2
C5 C6 C7 120.1(3)
C5 C6 H6 120.0
C7 C6 H6 120.0
C8 C7 C6 119.2(3)
C8 C7 H7 120.4
C6 C7 H7 120.4
C7 C8 C3 120.7(3)
C7 C8 C9 129.4(3)
C3 C8 C9 109.9(3)
C1 C9 C8 100.5(3)
C1 C9 C10 111.4(3)
C8 C9 C10 114.3(3)
C1 C9 C17 112.9(3)
C8 C9 C17 116.1(3)
C10 C9 C17 102.1(3)
C11 C10 C15 121.3(3)
C11 C10 C9 129.7(3)
C15 C10 C9 108.9(3)
C10 C11 C12 118.8(4)
C10 C11 H11 120.6
C12 C11 H11 120.6
C13 C12 C11 120.2(4)
C13 C12 H12 119.9
C11 C12 H12 119.9
C14 C13 C12 121.4(4)
C14 C13 H13 119.3
C12 C13 H13 119.3
C13 C14 C15 118.3(4)
C13 C14 H14 120.9
C15 C14 H14 120.9
C10 C15 C14 120.0(4)
C10 C15 C16 108.7(3)
C14 C15 C16 131.2(4)
C17 C16 C15 110.1(3)
C17 C16 C26 125.8(4)
C15 C16 C26 123.9(3)
C16 C17 C18 128.5(3)
C16 C17 C9 110.2(3)
C18 C17 C9 121.1(3)
C19 C18 C17 114.3(4)
C19 C18 H18A 108.7
C17 C18 H18A 108.7
C19 C18 H18B 108.7
C17 C18 H18B 108.7
H18A C18 H18B 107.6
C18 C19 I2 114.4(3)
C18 C19 I2' 99.8(3)
C18 C19 H19A 107.3
I2 C19 H19A 107.8
C18 C19 H19B 109.3
I2 C19 H19B 108.9
H19A C19 H19B 109.0
C18 C19 H19C 110.3
I2' C19 H19C 110.9
C18 C19 H19D 113.5
I2' C19 H19D 107.7
H19C C19 H19D 113.8
C21 C20 C25 118.7(3)
C21 C20 C2 120.7(3)
C25 C20 C2 120.6(3)
C20 C21 C22 120.6(4)
C20 C21 H21 119.7
C22 C21 H21 119.7
C23 C22 C21 120.0(4)
C23 C22 H22 120.0
C21 C22 H22 120.0
C24 C23 C22 119.9(4)
C24 C23 H23 120.1
C22 C23 H23 120.1
C23 C24 C25 120.5(4)
C23 C24 H24 119.7
C25 C24 H24 119.7
C24 C25 C20 120.4(4)
C24 C25 H25 119.8
C20 C25 H25 119.8
C27 C26 C31 119.0(4)
C27 C26 C16 119.1(4)
C31 C26 C16 121.8(4)
C26 C27 C28 120.5(5)
C26 C27 H27 119.8
C28 C27 H27 119.8
C29 C28 C27 119.6(5)
C29 C28 H28 120.2
C27 C28 H28 120.2
C30 C29 C28 120.5(5)
C30 C29 H29 119.8
C28 C29 H29 119.8
C29 C30 C31 120.3(5)
C29 C30 H30 119.9
C31 C30 H30 119.9
C26 C31 C30 120.0(5)
C26 C31 H31 120.0
C30 C31 H31 120.0

loop_
_geom_bond_atom_site_label_1
_geom_bond_atom_site_label_2
_geom_bond_distance
I1 C1 2.075(3)
I2 C19 2.144(5)
I2' C19 2.300(6)
C1 C2 1.342(5)
C1 C9 1.515(5)
C2 C3 1.476(5)
C2 C20 1.476(5)
C3 C8 1.385(5)
C3 C4 1.394(5)
C4 C5 1.378(5)
C4 H4 0.9300
C5 C6 1.377(6)
C5 H5 0.9300
C6 C7 1.381(5)
C6 H6 0.9300
C7 C8 1.374(5)
C7 H7 0.9300
C8 C9 1.518(4)
C9 C10 1.524(5)
C9 C17 1.526(5)
C10 C11 1.365(5)
C10 C15 1.389(5)
C11 C12 1.384(6)
C11 H11 0.9300
C12 C13 1.381(7)
C12 H12 0.9300
C13 C14 1.371(6)
C13 H13 0.9300
C14 C15 1.392(5)
C14 H14 0.9300
C15 C16 1.466(5)
C16 C17 1.341(5)
C16 C26 1.493(5)
C17 C18 1.498(5)
C18 C19 1.446(6)
C18 H18A 0.9700
C18 H18B 0.9700
C19 H19A 0.9601
C19 H19B 0.9603
C19 H19C 0.9586
C19 H19D 1.0325
C20 C21 1.376(5)
C20 C25 1.385(5)
C21 C22 1.386(5)
C21 H21 0.9300
C22 C23 1.374(6)
C22 H22 0.9300
C23 C24 1.361(6)
C23 H23 0.9300
C24 C25 1.382(6)
C24 H24 0.9300
C25 H25 0.9300
C26 C27 1.360(6)
C26 C31 1.369(6)
C27 C28 1.390(7)
C27 H27 0.9300
C28 C29 1.353(9)
C28 H28 0.9300
C29 C30 1.344(8)
C29 H29 0.9300
C30 C31 1.385(7)
C30 H30 0.9300
C31 H31 0.9300

loop_
_geom_hbond_atom_site_label_D
_geom_hbond_atom_site_label_H
_geom_hbond_atom_site_label_A
_geom_hbond_distance_DH
_geom_hbond_distance_HA
_geom_hbond_distance_DA
_geom_hbond_angle_DHA
_geom_hbond_site_symmetry_A
C19 H19B I2' 0.96 3.20 3.941(8) 135.5 2_556
C19 H19B I2 0.96 3.33 4.116(7) 140.9 2_556

loop_
_geom_torsion_atom_site_label_1
_geom_torsion_atom_site_label_2
_geom_torsion_atom_site_label_3
_geom_torsion_atom_site_label_4
_geom_torsion
C9 C1 C2 C3 -1.2(4)
I1 C1 C2 C3 176.6(3)
C9 C1 C2 C20 177.6(3)
I1 C1 C2 C20 -4.5(6)
C1 C2 C3 C8 0.6(4)
C20 C2 C3 C8 -178.2(3)
C1 C2 C3 C4 179.5(4)
C20 C2 C3 C4 0.7(6)
C8 C3 C4 C5 -1.0(6)
C2 C3 C4 C5 -179.8(4)
C3 C4 C5 C6 0.9(6)
C4 C5 C6 C7 -0.1(7)
C5 C6 C7 C8 -0.6(6)
C6 C7 C8 C3 0.4(6)
C6 C7 C8 C9 179.5(4)
C4 C3 C8 C7 0.4(5)
C2 C3 C8 C7 179.5(3)
C4 C3 C8 C9 -178.9(3)
C2 C3 C8 C9 0.2(4)
C2 C1 C9 C8 1.3(4)
I1 C1 C9 C8 -176.9(2)
C2 C1 C9 C10 -120.2(3)
I1 C1 C9 C10 61.6(3)
C2 C1 C9 C17 125.5(3)
I1 C1 C9 C17 -52.6(3)
C7 C8 C9 C1 180.0(4)
C3 C8 C9 C1 -0.8(4)
C7 C8 C9 C10 -60.6(5)
C3 C8 C9 C10 118.6(3)
C7 C8 C9 C17 57.9(5)
C3 C8 C9 C17 -122.9(3)
C1 C9 C10 C11 54.6(5)
C8 C9 C10 C11 -58.4(5)
C17 C9 C10 C11 175.4(4)
C1 C9 C10 C15 -121.0(3)
C8 C9 C10 C15 125.9(3)
C17 C9 C10 C15 -0.2(4)
C15 C10 C11 C12 -0.3(6)
C9 C10 C11 C12 -175.5(4)
C10 C11 C12 C13 0.2(6)
C11 C12 C13 C14 -0.4(7)
C12 C13 C14 C15 0.6(7)
C11 C10 C15 C14 0.5(6)
C9 C10 C15 C14 176.6(3)
C11 C10 C15 C16 -176.5(3)
C9 C10 C15 C16 -0.4(4)
C13 C14 C15 C10 -0.7(6)
C13 C14 C15 C16 175.6(4)
C10 C15 C16 C17 1.1(4)
C14 C15 C16 C17 -175.6(4)
C10 C15 C16 C26 175.7(3)
C14 C15 C16 C26 -0.9(6)
C15 C16 C17 C18 173.3(4)
C26 C16 C17 C18 -1.2(6)
C15 C16 C17 C9 -1.2(4)
C26 C16 C17 C9 -175.7(3)
C1 C9 C17 C16 120.7(3)
C8 C9 C17 C16 -124.1(3)
C10 C9 C17 C16 0.9(4)
C1 C9 C17 C18 -54.3(4)
C8 C9 C17 C18 60.9(4)
C10 C9 C17 C18 -174.1(3)
C16 C17 C18 C19 77.0(6)
C9 C17 C18 C19 -109.0(5)
C17 C18 C19 I2 -175.2(3)
C17 C18 C19 I2' 170.2(3)
C1 C2 C20 C21 128.9(4)
C3 C2 C20 C21 -52.5(5)
C1 C2 C20 C25 -52.2(5)
C3 C2 C20 C25 126.5(4)
C25 C20 C21 C22 1.4(6)
C2 C20 C21 C22 -179.6(4)
C20 C21 C22 C23 -0.6(6)
C21 C22 C23 C24 -0.3(6)
C22 C23 C24 C25 0.4(7)
C23 C24 C25 C20 0.4(6)
C21 C20 C25 C24 -1.3(6)
C2 C20 C25 C24 179.7(4)
C17 C16 C26 C27 83.5(6)
C15 C16 C26 C27 -90.2(5)
C17 C16 C26 C31 -96.3(5)
C15 C16 C26 C31 89.9(5)
C31 C26 C27 C28 2.3(8)
C16 C26 C27 C28 -177.6(5)
C26 C27 C28 C29 -0.8(10)
C27 C28 C29 C30 -1.7(10)
C28 C29 C30 C31 2.7(10)
C27 C26 C31 C30 -1.3(8)
C16 C26 C31 C30 178.5(5)
C29 C30 C31 C26 -1.2(9)
